data_7151973
loop_
_publ_author_name
'Patel, Ramesh M.'
'Puranik, Vedavati G.'
'Argade, Narshinha P.'

_publ_section_title
;
 Regio- and stereoselective selenium dioxide allylic oxidation of
 (E)-dialkyl alkylidenesuccinates to (Z)-allylic alcohols: Synthesis of
 natural and unnatural butenolides.
;
_journal_issue 18
_journal_name_full 'Organic &amp; biomolecular chemistry'
_journal_page_first 6312
_journal_page_last 6322
_journal_paper_doi 10.1039/c1ob05709j
_journal_volume 9
_journal_year 2011
_chemical_formula_moiety 'C11 H16 O4'
_chemical_formula_sum 'C11 H16 O4'
_chemical_formula_weight 212.24
_chemical_melting_point 417.1(10)
_chemical_name_common chromene
_chemical_name_systematic
;
?
;
_space_group_IT_number 14
_symmetry_cell_setting monoclinic
_symmetry_space_group_name_Hall '-P 2ybc'
_symmetry_space_group_name_H-M 'P 1 21/c 1'
_atom_sites_solution_hydrogens geom
_atom_sites_solution_primary direct
_atom_sites_solution_secondary difmap
_audit_creation_method SHELXL-97
_cell_angle_alpha 90.00
_cell_angle_beta 110.602(2)
_cell_angle_gamma 90.00
_cell_formula_units_Z 4
_cell_length_a 10.4595(10)
_cell_length_b 8.2649(8)
_cell_length_c 13.4821(13)
_cell_measurement_reflns_used 1800
_cell_measurement_temperature 296(2)
_cell_measurement_theta_max 25.999
_cell_measurement_theta_min 2.946
_cell_volume 1090.95(18)
_computing_cell_refinement 'BRUKER SAINT'
_computing_data_collection 'BRUKER SMART'
_computing_data_reduction 'BRUKER SAINT'
_computing_molecular_graphics SHELXTL
_computing_publication_material SHELXTL
_computing_structure_refinement 'SHELXL-97 (Sheldrick, 1997)'
_computing_structure_solution 'SHELXS-97 (Sheldrick, 1990)'
_diffrn_ambient_temperature 296(2)
_diffrn_measured_fraction_theta_full 0.997
_diffrn_measured_fraction_theta_max 0.997
_diffrn_measurement_device ' Bruker Smart APEX'
_diffrn_measurement_device_type ' CCD Area Detector'
_diffrn_measurement_method 'Omega Scan'
_diffrn_radiation_monochromator graphite
_diffrn_radiation_source 'fine-focus sealed tube'
_diffrn_radiation_type MoK\a
_diffrn_radiation_wavelength 0.71073
_diffrn_reflns_av_R_equivalents 0.0211
_diffrn_reflns_av_sigmaI/netI 0.0245
_diffrn_reflns_limit_h_max 12
_diffrn_reflns_limit_h_min -7
_diffrn_reflns_limit_k_max 9
_diffrn_reflns_limit_k_min -9
_diffrn_reflns_limit_l_max 14
_diffrn_reflns_limit_l_min -15
_diffrn_reflns_number 5199
_diffrn_reflns_theta_full 24.99
_diffrn_reflns_theta_max 24.99
_diffrn_reflns_theta_min 2.08
_exptl_absorpt_coefficient_mu 0.098
_exptl_absorpt_correction_T_max 0.9918
_exptl_absorpt_correction_T_min 0.9687
_exptl_absorpt_correction_type multi-scan
_exptl_absorpt_process_details 'Bruker SADABS'
_exptl_crystal_colour colourless
_exptl_crystal_density_diffrn 1.292
_exptl_crystal_density_method 'not measured'
_exptl_crystal_description needle
_exptl_crystal_F_000 456
_exptl_crystal_size_max 0.33
_exptl_crystal_size_mid 0.14
_exptl_crystal_size_min 0.08
_refine_diff_density_max 0.169
_refine_diff_density_min -0.119
_refine_diff_density_rms 0.032
_refine_ls_extinction_method none
_refine_ls_goodness_of_fit_ref 1.047
_refine_ls_hydrogen_treatment riding
_refine_ls_matrix_type full
_refine_ls_number_parameters 138
_refine_ls_number_reflns 1916
_refine_ls_number_restraints 0
_refine_ls_restrained_S_all 1.047
_refine_ls_R_factor_all 0.0495
_refine_ls_R_factor_gt 0.0395
_refine_ls_shift/su_max 0.000
_refine_ls_shift/su_mean 0.000
_refine_ls_structure_factor_coef Fsqd
_refine_ls_weighting_details 'calc w=1/[\s^2^(Fo^2^)+(0.0507P)^2^+0.2075P] where P=(Fo^2^+2Fc^2^)/3'
_refine_ls_weighting_scheme calc
_refine_ls_wR_factor_gt 0.0998
_refine_ls_wR_factor_ref 0.1071
_reflns_number_gt 1569
_reflns_number_total 1916
_reflns_threshold_expression >2sigma(I)
_cod_data_source_file c1ob05709j.txt
_cod_data_source_block C11H16O4compound25
_cod_depositor_comments
;
The following automatic conversions were performed:

'_chemical_melting_point' value '143-145degree Centigrade' was
changed to '417.1(10)' - it was converted from degrees Celsius(C) to
Kelvins(K), the average value was taken and precision was
estimated.

'_symmetry_cell_setting' value 'Monoclinic' changed to
'monoclinic' according to
/home/saulius/struct/CIF-dictionaries/cif_core.dic dictionary named
'cif_core.dic' version 2.4.1 from 2010-06-29.

Automatic conversion script
Id: cif_fix_values 1715 2011-07-08 13:25:40Z adriana 
;
_cod_original_sg_symbol_H-M P21/c
_cod_database_code 7151973

loop_
_symmetry_equiv_pos_as_xyz
'x, y, z'
'-x, y+1/2, -z+1/2'
'-x, -y, -z'
'x, -y-1/2, z-1/2'

loop_
_atom_site_label
_atom_site_type_symbol
_atom_site_fract_x
_atom_site_fract_y
_atom_site_fract_z
_atom_site_U_iso_or_equiv
_atom_site_adp_type
_atom_site_occupancy
_atom_site_symmetry_multiplicity
_atom_site_calc_flag
_atom_site_refinement_flags
O1' O 0.80984(11) 0.03506(12) 0.99718(9) 0.0437(3) Uani 1 1 d .
O1 O 0.96184(12) -0.07877(13) 1.13492(9) 0.0523(3) Uani 1 1 d .
O2 O 0.85148(12) 0.61793(14) 1.10905(11) 0.0591(4) Uani 1 1 d .
H2 H 0.8882 0.7068 1.1145 0.089 Uiso 1 1 calc R
O3 O 1.05931(12) 0.52994(14) 1.12889(11) 0.0603(4) Uani 1 1 d .
C1 C 0.94268(16) 0.50287(18) 1.11638(12) 0.0407(4) Uani 1 1 d .
C2' C 0.91990(16) 0.04374(18) 1.08452(13) 0.0409(4) Uani 1 1 d .
C3' C 0.98562(16) 0.20611(19) 1.11379(13) 0.0454(4) Uani 1 1 d .
H3'1 H 1.0333 0.2337 1.0660 0.054 Uiso 1 1 calc R
H3'2 H 1.0523 0.2017 1.1851 0.054 Uiso 1 1 calc R
C4' C 0.87996(15) 0.33684(18) 1.10806(12) 0.0388(4) Uani 1 1 d .
H4' H 0.8527 0.3227 1.1700 0.047 Uiso 1 1 calc R
C5' C 0.74927(15) 0.31761(18) 1.00824(12) 0.0393(4) Uani 1 1 d .
H5' H 0.7339 0.4200 0.9691 0.047 Uiso 1 1 calc R
C6' C 0.76879(16) 0.18664(18) 0.93626(12) 0.0420(4) Uani 1 1 d .
H6' H 0.8415 0.2197 0.9104 0.050 Uiso 1 1 calc R
C7 C 0.62388(17) 0.2832(2) 1.03692(15) 0.0548(5) Uani 1 1 d .
H7A H 0.6394 0.1863 1.0801 0.066 Uiso 1 1 calc R
H7B H 0.6094 0.3724 1.0785 0.066 Uiso 1 1 calc R
C8 C 0.49723(18) 0.2606(3) 0.93931(18) 0.0676(6) Uani 1 1 d .
H8A H 0.4203 0.2365 0.9612 0.081 Uiso 1 1 calc R
H8B H 0.4775 0.3608 0.8994 0.081 Uiso 1 1 calc R
C9 C 0.51276(18) 0.1259(2) 0.86826(15) 0.0621(5) Uani 1 1 d .
H9 H 0.5219 0.0237 0.9071 0.074 Uiso 1 1 calc R
C10 C 0.64159(19) 0.1502(2) 0.84265(14) 0.0566(5) Uani 1 1 d .
H10A H 0.6576 0.0533 0.8082 0.068 Uiso 1 1 calc R
H10B H 0.6262 0.2385 0.7923 0.068 Uiso 1 1 calc R
C11 C 0.3867(2) 0.1134(3) 0.7676(2) 0.1027(10) Uani 1 1 d .
H11A H 0.3085 0.0870 0.7860 0.154 Uiso 1 1 calc R
H11B H 0.4007 0.0304 0.7227 0.154 Uiso 1 1 calc R
H11C H 0.3717 0.2151 0.7308 0.154 Uiso 1 1 calc R

loop_
_atom_site_aniso_label
_atom_site_aniso_U_11
_atom_site_aniso_U_22
_atom_site_aniso_U_33
_atom_site_aniso_U_23
_atom_site_aniso_U_13
_atom_site_aniso_U_12
O1' 0.0513(7) 0.0238(6) 0.0543(7) -0.0011(5) 0.0165(6) -0.0018(4)
O1 0.0621(7) 0.0256(6) 0.0644(7) 0.0036(5) 0.0161(6) 0.0038(5)
O2 0.0516(7) 0.0253(6) 0.0966(10) -0.0094(6) 0.0213(7) -0.0022(5)
O3 0.0483(7) 0.0355(7) 0.0973(10) 0.0016(6) 0.0258(7) -0.0074(5)
C1 0.0455(9) 0.0273(8) 0.0464(9) -0.0022(7) 0.0125(7) -0.0028(7)
C2' 0.0443(9) 0.0285(9) 0.0517(9) -0.0019(7) 0.0191(8) 0.0007(7)
C3' 0.0445(9) 0.0280(9) 0.0573(10) 0.0011(7) 0.0101(8) -0.0007(7)
C4' 0.0440(9) 0.0265(8) 0.0464(8) -0.0018(7) 0.0163(7) -0.0039(6)
C5' 0.0412(9) 0.0239(8) 0.0498(9) -0.0006(7) 0.0122(7) -0.0023(6)
C6' 0.0513(9) 0.0286(8) 0.0475(9) 0.0024(7) 0.0190(8) -0.0019(7)
C7 0.0455(10) 0.0503(11) 0.0713(12) -0.0115(9) 0.0239(9) -0.0014(8)
C8 0.0399(10) 0.0629(13) 0.0931(15) -0.0108(11) 0.0146(10) -0.0018(9)
C9 0.0509(11) 0.0399(10) 0.0772(13) -0.0010(9) 0.0000(9) -0.0087(8)
C10 0.0755(13) 0.0350(10) 0.0500(10) -0.0040(8) 0.0107(9) -0.0004(8)
C11 0.0794(16) 0.0699(17) 0.1130(19) -0.0187(15) -0.0230(15) -0.0059(13)

loop_
_atom_type_symbol
_atom_type_description
_atom_type_scat_dispersion_real
_atom_type_scat_dispersion_imag
_atom_type_scat_source
C C 0.0033 0.0016 'International Tables Vol C Tables 4.2.6.8 and 6.1.1.4'
H H 0.0000 0.0000 'International Tables Vol C Tables 4.2.6.8 and 6.1.1.4'
O O 0.0106 0.0060 'International Tables Vol C Tables 4.2.6.8 and 6.1.1.4'

loop_
_geom_angle_atom_site_label_1
_geom_angle_atom_site_label_2
_geom_angle_atom_site_label_3
_geom_angle
C2' O1' C6' 116.05(12)
C1 O2 H2 109.5
O3 C1 O2 123.33(14)
O3 C1 C4' 125.30(14)
O2 C1 C4' 111.37(13)
O1 C2' O1' 118.80(14)
O1 C2' C3' 124.01(15)
O1' C2' C3' 117.19(13)
C2' C3' C4' 111.34(13)
C2' C3' H3'1 109.4
C4' C3' H3'1 109.4
C2' C3' H3'2 109.4
C4' C3' H3'2 109.4
H3'1 C3' H3'2 108.0
C1 C4' C3' 110.59(13)
C1 C4' C5' 112.64(12)
C3' C4' C5' 111.84(12)
C1 C4' H4' 107.2
C3' C4' H4' 107.2
C5' C4' H4' 107.2
C6' C5' C7 110.65(13)
C6' C5' C4' 110.64(12)
C7 C5' C4' 111.97(13)
C6' C5' H5' 107.8
C7 C5' H5' 107.8
C4' C5' H5' 107.8
O1' C6' C10 107.13(12)
O1' C6' C5' 109.17(12)
C10 C6' C5' 113.63(14)
O1' C6' H6' 108.9
C10 C6' H6' 108.9
C5' C6' H6' 108.9
C8 C7 C5' 111.80(15)
C8 C7 H7A 109.3
C5' C7 H7A 109.3
C8 C7 H7B 109.3
C5' C7 H7B 109.3
H7A C7 H7B 107.9
C9 C8 C7 112.63(15)
C9 C8 H8A 109.1
C7 C8 H8A 109.1
C9 C8 H8B 109.1
C7 C8 H8B 109.1
H8A C8 H8B 107.8
C8 C9 C10 110.36(15)
C8 C9 C11 111.13(17)
C10 C9 C11 111.40(19)
C8 C9 H9 107.9
C10 C9 H9 107.9
C11 C9 H9 107.9
C6' C10 C9 115.39(14)
C6' C10 H10A 108.4
C9 C10 H10A 108.4
C6' C10 H10B 108.4
C9 C10 H10B 108.4
H10A C10 H10B 107.5
C9 C11 H11A 109.5
C9 C11 H11B 109.5
H11A C11 H11B 109.5
C9 C11 H11C 109.5
H11A C11 H11C 109.5
H11B C11 H11C 109.5

loop_
_geom_bond_atom_site_label_1
_geom_bond_atom_site_label_2
_geom_bond_distance
O1' C2' 1.3278(19)
O1' C6' 1.4766(18)
O1 C2' 1.2123(19)
O2 C1 1.3257(19)
O2 H2 0.8200
O3 C1 1.1924(18)
C1 C4' 1.508(2)
C2' C3' 1.496(2)
C3' C4' 1.528(2)
C3' H3'1 0.9700
C3' H3'2 0.9700
C4' C5' 1.553(2)
C4' H4' 0.9800
C5' C6' 1.515(2)
C5' C7 1.519(2)
C5' H5' 0.9800
C6' C10 1.507(2)
C6' H6' 0.9800
C7 C8 1.515(3)
C7 H7A 0.9700
C7 H7B 0.9700
C8 C9 1.514(3)
C8 H8A 0.9700
C8 H8B 0.9700
C9 C10 1.518(3)
C9 C11 1.527(3)
C9 H9 0.9800
C10 H10A 0.9700
C10 H10B 0.9700
C11 H11A 0.9600
C11 H11B 0.9600
C11 H11C 0.9600

loop_
_geom_torsion_atom_site_label_1
_geom_torsion_atom_site_label_2
_geom_torsion_atom_site_label_3
_geom_torsion_atom_site_label_4
_geom_torsion
C6' O1' C2' O1 -176.63(14)
C6' O1' C2' C3' 2.68(19)
O1 C2' C3' C4' -133.15(16)
O1' C2' C3' C4' 47.58(19)
O3 C1 C4' C3' -2.1(2)
O2 C1 C4' C3' 178.53(14)
O3 C1 C4' C5' -128.04(18)
O2 C1 C4' C5' 52.57(17)
C2' C3' C4' C1 -168.80(13)
C2' C3' C4' C5' -42.40(18)
C1 C4' C5' C6' 118.27(14)
C3' C4' C5' C6' -7.01(17)
C1 C4' C5' C7 -117.80(15)
C3' C4' C5' C7 116.92(15)
C2' O1' C6' C10 -178.95(13)
C2' O1' C6' C5' -55.50(17)
C7 C5' C6' O1' -69.61(16)
C4' C5' C6' O1' 55.07(16)
C7 C5' C6' C10 49.89(18)
C4' C5' C6' C10 174.58(13)
C6' C5' C7 C8 -54.70(19)
C4' C5' C7 C8 -178.62(14)
C5' C7 C8 C9 57.5(2)
C7 C8 C9 C10 -52.4(2)
C7 C8 C9 C11 -176.52(19)
O1' C6' C10 C9 72.63(17)
C5' C6' C10 C9 -48.0(2)
C8 C9 C10 C6' 48.1(2)
C11 C9 C10 C6' 172.00(16)
